data_7243904
loop_
_publ_author_name
'Wang, Dandan'
'Jiang, Xiaoqing'
'Gong, Pifu'
'Zhang, Xinyuan'
'Lin, Zheshuai'
'Hu, Zhanggui'
'Wu, Yicheng'

_publ_section_title
;
 A new I3O93&#x2212; group constructed from IO3&#x2212; and IO55&#x2212;
 anion units in Cs3[Ga2O(I3O9)(IO3)4(HIO3)]
;
_journal_issue 1
_journal_name_full CrystEngComm
_journal_page_first 77
_journal_page_last 82
_journal_paper_doi 10.1039/D1CE01234G
_journal_volume 24
_journal_year 2022
_chemical_formula_moiety '0.5(Cs6 Ga4 H2 I16 O50)'
_chemical_formula_sum 'Cs3 Ga2 H I8 O25'
_chemical_formula_weight 1954.38
_space_group_crystal_system monoclinic
_space_group_IT_number 11
_space_group_name_Hall '-P 2yb'
_space_group_name_H-M_alt 'P 1 21/m 1'
_atom_sites_solution_hydrogens difmap
_atom_sites_solution_primary dual
_audit_creation_date 2019-04-23
_audit_creation_method
;
Olex2 1.2
(compiled 2017.08.10 svn.r3458 for OlexSys, GUI svn.r5381)
;
_audit_update_record
;
2021-09-06 deposited with the CCDC.	2021-11-11 downloaded from the CCDC.
;
_cell_angle_alpha 90
_cell_angle_beta 111.691(5)
_cell_angle_gamma 90
_cell_formula_units_Z 2
_cell_length_a 7.9191(4)
_cell_length_b 21.1203(7)
_cell_length_c 8.6696(4)
_cell_measurement_reflns_used 13042
_cell_measurement_temperature 299.44(18)
_cell_measurement_theta_max 29.4890
_cell_measurement_theta_min 2.7630
_cell_volume 1347.35(11)
_computing_molecular_graphics 'Olex2 (Dolomanov et al., 2009)'
_computing_publication_material 'Olex2 (Dolomanov et al., 2009)'
_computing_structure_refinement 'ShelXL (Sheldrick, 2015)'
_computing_structure_solution 'ShelXT (Sheldrick, 2015)'
_diffrn_ambient_temperature 299.44(18)
_diffrn_measured_fraction_theta_full 0.998
_diffrn_measured_fraction_theta_max 0.925
_diffrn_measurement_device_type 'multiwire proportional'
_diffrn_measurement_method 'phi and omega scans'
_diffrn_radiation_monochromator graphite
_diffrn_radiation_type MoK\a
_diffrn_radiation_wavelength 0.71073
_diffrn_reflns_av_R_equivalents 0.0869
_diffrn_reflns_av_unetI/netI 0.0442
_diffrn_reflns_Laue_measured_fraction_full 0.998
_diffrn_reflns_Laue_measured_fraction_max 0.925
_diffrn_reflns_limit_h_max 11
_diffrn_reflns_limit_h_min -10
_diffrn_reflns_limit_k_max 28
_diffrn_reflns_limit_k_min -27
_diffrn_reflns_limit_l_max 12
_diffrn_reflns_limit_l_min -11
_diffrn_reflns_number 24656
_diffrn_reflns_point_group_measured_fraction_full 0.998
_diffrn_reflns_point_group_measured_fraction_max 0.925
_diffrn_reflns_theta_full 25.242
_diffrn_reflns_theta_max 29.769
_diffrn_reflns_theta_min 2.706
_exptl_absorpt_coefficient_mu 15.259
_exptl_absorpt_correction_type none
_exptl_crystal_density_diffrn 4.817
_exptl_crystal_description prism
_exptl_crystal_F_000 1704
_refine_diff_density_max 2.151
_refine_diff_density_min -2.386
_refine_diff_density_rms 0.397
_refine_ls_extinction_coef 0.0120(2)
_refine_ls_extinction_expression Fc^*^=kFc[1+0.001xFc^2^\l^3^/sin(2\q)]^-1/4^
_refine_ls_extinction_method 'SHELXL-2016/4 (Sheldrick 2016)'
_refine_ls_goodness_of_fit_ref 1.234
_refine_ls_hydrogen_treatment refall
_refine_ls_matrix_type full
_refine_ls_number_parameters 188
_refine_ls_number_reflns 3641
_refine_ls_number_restraints 7
_refine_ls_restrained_S_all 1.233
_refine_ls_R_factor_all 0.0369
_refine_ls_R_factor_gt 0.0343
_refine_ls_shift/su_max 0.000
_refine_ls_shift/su_mean 0.000
_refine_ls_structure_factor_coef Fsqd
_refine_ls_weighting_details 'w=1/[\s^2^(Fo^2^)+(0.0268P)^2^+5.1798P] where P=(Fo^2^+2Fc^2^)/3'
_refine_ls_weighting_scheme calc
_refine_ls_wR_factor_gt 0.0765
_refine_ls_wR_factor_ref 0.0775
_reflns_Friedel_coverage 0.000
_reflns_number_gt 3466
_reflns_number_total 3641
_reflns_threshold_expression 'I > 2\s(I)'
_cod_data_source_file d1ce01234g2.cif
_cod_data_source_block Cs3HGa2I8O25
_cod_depositor_comments 'Adding full bibliography for 7243904.cif.'
_cod_original_formula_sum 'Cs3 H Ga2 I8 O25'
_cod_database_code 7243904
_shelx_shelxl_version_number 2016/4
_shelx_space_group_comment
;
The symmetry employed for this shelxl refinement is uniquely defined
by the following loop, which should always be used as a source of
symmetry information in preference to the above space-group names.
They are only intended as comments.
;
_olex2_refinement_description
;
1. Restrained distances
 O13-H13
 0.9 with sigma of 0.02
2. Uiso/Uaniso restraints and constraints
Uanis(O14) \\sim Ueq: with sigma of 0.001 and sigma for terminal atoms of 0.002
Uanis(O14) = Uanis(O15)
3. Others
 Sof(O15)=0.5*(1-FVAR(2))
 Sof(O14)=0.5*FVAR(2)
;
_olex2_submission_special_instructions 'No special instructions were received'

loop_
_space_group_symop_operation_xyz
'x, y, z'
'-x, y+1/2, -z'
'-x, -y, -z'
'x, -y-1/2, z'

loop_
_atom_site_label
_atom_site_type_symbol
_atom_site_fract_x
_atom_site_fract_y
_atom_site_fract_z
_atom_site_U_iso_or_equiv
_atom_site_adp_type
_atom_site_occupancy
_atom_site_site_symmetry_order
_atom_site_calc_flag
_atom_site_refinement_flags_posn
_atom_site_refinement_flags_adp
_atom_site_refinement_flags_occupancy
_atom_site_disorder_assembly
_atom_site_disorder_group
I1 I 0.51038(6) 0.250000 0.31062(6) 0.00661(12) Uani 1 2 d S T P . .
I5 I 1.02594(6) 0.250000 0.60112(6) 0.00712(12) Uani 1 2 d S T P . .
I4 I 0.80258(5) 0.45187(2) 0.90725(4) 0.00648(10) Uani 1 1 d . . . . .
I2 I 0.24858(5) 0.38620(2) 0.36897(5) 0.00751(10) Uani 1 1 d . . . . .
I3 I 0.74182(5) 0.44839(2) 0.37748(5) 0.00797(11) Uani 1 1 d . . . . .
Cs2 Cs 0.33568(5) 0.38115(2) -0.09763(5) 0.01538(11) Uani 1 1 d . . . . .
Cs1 Cs 0.90613(8) 0.250000 0.07098(8) 0.02123(15) Uani 1 2 d S T P . .
Ga1 Ga 0.69644(8) 0.33783(3) 0.63227(8) 0.00604(14) Uani 1 1 d . . . . .
O3 O 0.6795(5) 0.3140(2) 0.4064(5) 0.0097(8) Uani 1 1 d . . . . .
O7 O 0.7624(6) 0.4249(2) 0.5883(6) 0.0138(9) Uani 1 1 d . . . . .
O10 O 1.0365(6) 0.4342(2) 1.0311(6) 0.0197(10) Uani 1 1 d . . . . .
O14 O 0.6283(9) 0.250000 0.6768(7) 0.0046(14) Uani 0.943(17) 2 d S TU P A 1
O12 O 0.9557(5) 0.3132(2) 0.7102(5) 0.0111(8) Uani 1 1 d . . . . .
O5 O 0.4312(6) 0.3572(2) 0.5558(5) 0.0132(9) Uani 1 1 d . . . . .
O6 O 0.5009(7) 0.4549(3) 0.2863(7) 0.0244(11) Uani 1 1 d . . . . .
O2 O 0.2743(6) 0.3328(2) 0.2164(6) 0.0171(9) Uani 1 1 d . . . . .
O13 O 1.2626(8) 0.250000 0.7221(9) 0.0159(13) Uani 1 2 d DS T P . .
O4 O 0.0615(6) 0.3487(2) 0.4014(6) 0.0191(10) Uani 1 1 d . . . . .
O9 O 0.7240(5) 0.36980(19) 0.8514(5) 0.0081(8) Uani 1 1 d . . . . .
O1 O 0.5234(9) 0.250000 0.1118(8) 0.0186(14) Uani 1 2 d S T P . .
O8 O 0.8067(8) 0.5295(2) 0.4194(7) 0.0226(11) Uani 1 1 d . . . . .
O11 O 0.7084(7) 0.4633(2) 1.0626(6) 0.0208(10) Uani 1 1 d . . . . .
H13 H 1.38(2) 0.250000 0.73(7) 0.3(3) Uiso 1 2 d DS T P . .
O15 O 0.550(15) 0.250000 0.686(12) 0.0046(14) Uani 0.057(17) 2 d S T P A 2

loop_
_atom_site_aniso_label
_atom_site_aniso_U_11
_atom_site_aniso_U_22
_atom_site_aniso_U_33
_atom_site_aniso_U_23
_atom_site_aniso_U_13
_atom_site_aniso_U_12
I1 0.0084(2) 0.0042(2) 0.0053(2) 0.000 0.00033(19) 0.000
I5 0.0073(2) 0.0060(2) 0.0083(2) 0.000 0.00311(19) 0.000
I4 0.00895(18) 0.00436(17) 0.00572(19) -0.00127(11) 0.00225(14) -0.00019(12)
I2 0.00733(17) 0.00577(18) 0.0093(2) 0.00258(12) 0.00288(14) 0.00165(11)
I3 0.01248(19) 0.00560(18) 0.0079(2) 0.00192(12) 0.00616(15) 0.00215(12)
Cs2 0.0170(2) 0.0139(2) 0.0168(2) -0.00149(14) 0.00796(16) -0.00184(13)
Cs1 0.0210(3) 0.0188(3) 0.0171(3) 0.000 -0.0010(2) 0.000
Ga1 0.0090(3) 0.0030(3) 0.0057(3) -0.0005(2) 0.0022(2) -0.0002(2)
O3 0.0110(19) 0.0091(18) 0.009(2) -0.0055(15) 0.0035(16) -0.0050(15)
O7 0.028(2) 0.008(2) 0.009(2) -0.0011(16) 0.0112(18) -0.0034(17)
O10 0.011(2) 0.013(2) 0.026(3) 0.0009(19) -0.0025(19) 0.0011(17)
O14 0.0047(17) 0.0042(16) 0.0050(16) 0.000 0.0020(10) 0.000
O12 0.0103(19) 0.0072(18) 0.015(2) -0.0043(16) 0.0033(17) -0.0010(15)
O5 0.0092(19) 0.019(2) 0.009(2) 0.0063(17) 0.0016(17) 0.0043(16)
O6 0.016(2) 0.033(3) 0.023(3) 0.012(2) 0.006(2) 0.002(2)
O2 0.021(2) 0.013(2) 0.017(2) 0.0001(18) 0.0065(19) 0.0097(18)
O13 0.010(3) 0.014(3) 0.024(4) 0.000 0.007(3) 0.000
O4 0.015(2) 0.021(2) 0.023(3) 0.0037(19) 0.009(2) -0.0057(18)
O9 0.016(2) 0.0030(18) 0.007(2) -0.0029(14) 0.0055(17) -0.0034(14)
O1 0.027(4) 0.019(3) 0.008(3) 0.000 0.005(3) 0.000
O8 0.043(3) 0.007(2) 0.023(3) 0.0009(18) 0.018(2) -0.003(2)
O11 0.033(3) 0.019(2) 0.018(2) -0.0066(19) 0.019(2) -0.001(2)
O15 0.0047(17) 0.0042(16) 0.0050(16) 0.000 0.0020(10) 0.000

loop_
_atom_type_symbol
_atom_type_description
_atom_type_scat_dispersion_real
_atom_type_scat_dispersion_imag
_atom_type_scat_source
Cs Cs -0.3680 2.1192 'International Tables Vol C Tables 4.2.6.8 and 6.1.1.4'
Ga Ga 0.2307 1.6083 'International Tables Vol C Tables 4.2.6.8 and 6.1.1.4'
H H 0.0000 0.0000 'International Tables Vol C Tables 4.2.6.8 and 6.1.1.4'
I I -0.4742 1.8119 'International Tables Vol C Tables 4.2.6.8 and 6.1.1.4'
O O 0.0106 0.0060 'International Tables Vol C Tables 4.2.6.8 and 6.1.1.4'

loop_
_geom_angle_atom_site_label_1
_geom_angle_atom_site_label_2
_geom_angle_atom_site_label_3
_geom_angle
_geom_angle_site_symmetry_1
_geom_angle_site_symmetry_3
_geom_angle_publ_flag
Cs2 I1 Cs2 80.195(14) . 4_565 ?
Cs2 I1 Cs1 69.695(11) 4_565 1_455 ?
Cs2 I1 Cs1 69.695(11) . 1_455 ?
O15b Cs1 Ga1 35.4(11) 1_554 4_564 ?
Cs2 I1 Cs1 71.130(11) . . ?
O14a Cs1 Ga1 30.06(5) 1_554 4_564 ?
O15b Cs1 O12 58.1(17) 1_554 4_564 ?
O14a Cs1 O12 48.61(12) 1_554 4_564 ?
O14a Cs1 O12 48.61(12) 1_554 1_554 ?
O15b Cs1 O12 58.1(17) 1_554 1_554 ?
O14a Cs1 O4 140.22(9) 1_554 4_665 ?
Cs2 I1 Cs1 71.130(11) 4_565 . ?
Cs1 I1 Cs1 128.010(19) . 1_455 ?
O3 I1 Cs2 81.94(13) . . ?
O3 I1 Cs2 142.36(12) . 4_565 ?
O3 I1 Cs2 142.36(12) 4_565 . ?
O3 I1 Cs2 81.94(13) 4_565 4_565 ?
O3 I1 Cs1 71.82(12) . . ?
O3 I1 Cs1 132.63(13) . 1_455 ?
O14a Cs1 O4 140.22(9) 1_554 1_655 ?
O14a Ga1 Cs2 79.44(18) . 1_556 ?
O3 I1 Cs1 132.63(13) 4_565 1_455 ?
O3 I1 Cs1 71.82(12) 4_565 . ?
O3 I1 O3 92.7(3) . 4_565 ?
O3 I1 O2 88.02(17) . . ?
O3 I1 O2 172.26(17) . 4_565 ?
O3 I1 O2 172.26(17) 4_565 . ?
O3 I1 O2 88.02(17) 4_565 4_565 ?
O2 I1 Cs2 102.13(11) 4_565 . ?
O2 I1 Cs2 45.36(11) . . ?
O2 I1 Cs2 102.13(11) . 4_565 ?
O2 I1 Cs2 45.36(11) 4_565 4_565 ?
O2 I1 Cs1 45.12(11) 4_565 1_455 ?
O2 I1 Cs1 115.65(11) 4_565 . ?
O2 I1 Cs1 115.65(11) . . ?
O2 I1 Cs1 45.12(11) . 1_455 ?
O2 I1 O2 90.2(2) 4_565 . ?
O1 I1 Cs2 46.61(10) . . ?
O1 I1 Cs2 46.61(11) . 4_565 ?
O1 I1 Cs1 38.9(2) . . ?
O15b Ga1 Cs2 66(2) . 1_556 ?
O15b Ga1 Cs1 60(3) . 1_556 ?
O14a Ga1 Cs1 55.64(17) . 1_556 ?
Ga1 O14a Cs1 94.30(18) 4_565 1_556 ?
Ga1 O14a Cs1 94.30(18) . 1_556 ?
Ga1 O15b Cs1 85(3) . 1_556 ?
O1 I1 Cs1 89.1(2) . 1_455 ?
O1 I1 O3 98.3(2) . . ?
O1 I1 O3 98.3(2) . 4_565 ?
O1 I1 O2 89.27(19) . 4_565 ?
O1 I1 O2 89.27(19) . . ?
Cs2 I5 Cs2 88.440(16) 1_656 4_666 ?
Cs2 I5 Cs1 122.481(11) 1_656 . ?
Cs2 I5 Cs1 122.481(11) 4_666 . ?
O12 I5 Cs2 113.54(14) 4_565 1_656 ?
O12 I5 Cs2 113.54(14) . 4_666 ?
O12 I5 Cs2 52.10(13) . 1_656 ?
Ga1 O15b Cs1 85(3) 4_565 1_556 ?
Ga1 O15b Ga1 106(5) 4_565 . ?
Ga1 O14a Ga1 134.9(4) 4_565 . ?
O12 I5 Cs2 52.10(13) 4_565 4_666 ?
O12 I5 Cs1 123.80(14) . . ?
O12 I5 Cs1 123.80(14) 4_565 . ?
O12 I5 O12 93.2(3) 4_565 . ?
O13 I5 Cs2 49.59(9) . 4_666 ?
O13 I5 Cs2 49.59(9) . 1_656 ?
O13 I5 Cs1 113.3(2) . . ?
O13 I5 O12 98.6(2) . 4_565 ?
O13 I5 O12 98.6(2) . . ?
Cs2 I4 Cs2 86.745(10) 1_556 3_666 ?
Cs2 I4 Cs1 135.924(13) 3_666 1_556 ?
Cs2 I4 Cs1 72.891(11) 1_556 1_556 ?
O10 I4 Cs2 132.49(16) . 1_556 ?
O10 I4 Cs2 107.38(16) . 3_666 ?
O10 I4 Cs1 65.57(15) . 1_556 ?
O10 I4 O9 97.7(2) . . ?
O9 I4 Cs2 141.18(12) . 3_666 ?
O9 I4 Cs2 54.66(12) . 1_556 ?
O9 I4 Cs1 36.11(13) . 1_556 ?
O11 I4 Cs2 53.90(17) . 1_556 ?
O11 I4 Cs2 49.22(16) . 3_666 ?
O11 I4 Cs1 88.19(17) . 1_556 ?
O11 I4 O10 101.7(2) . . ?
O11 I4 O9 97.5(2) . . ?
Cs2 I2 Cs2 162.951(13) . 1_556 ?
Cs1 I2 Cs2 116.711(12) 1_455 1_556 ?
Cs1 I2 Cs2 72.235(12) 1_455 . ?
O5 I2 Cs2 45.56(13) . 1_556 ?
O5 I2 Cs2 117.99(13) . . ?
O5 I2 Cs1 116.11(15) . 1_455 ?
O2 I2 Cs2 137.35(15) . 1_556 ?
O2 I2 Cs2 37.23(15) . . ?
O2 I2 Cs1 48.24(15) . 1_455 ?
O2 I2 O5 100.0(2) . . ?
O4 I2 Cs2 124.04(16) . . ?
O4 I2 Cs2 69.10(16) . 1_556 ?
O4 I2 Cs1 53.23(16) . 1_455 ?
O4 I2 O5 98.1(2) . . ?
O4 I2 O2 99.3(2) . . ?
Cs2 I3 Cs2 80.714(10) 3_665 . ?
O7 I3 Cs2 137.25(13) . 3_665 ?
O7 I3 Cs2 127.26(14) . . ?
O6 I3 Cs2 47.12(19) . . ?
O6 I3 Cs2 77.09(17) . 3_665 ?
O6 I3 O7 98.6(2) . . ?
O6 I3 O8 101.4(3) . . ?
O8 I3 Cs2 123.60(18) . . ?
O8 I3 Cs2 43.56(17) . 3_665 ?
O8 I3 O7 98.2(2) . . ?
O10 Cs2 I5 96.76(9) 1_454 1_454 ?
O10 Cs2 O12 70.11(11) 1_454 1_454 ?
O10 Cs2 O5 143.44(11) 1_454 1_554 ?
O10 Cs2 O6 64.48(12) 1_454 . ?
O10 Cs2 O9 159.10(11) 1_454 1_554 ?
O10 Cs2 O1 109.95(15) 1_454 . ?
O10 Cs2 O8 91.71(13) 1_454 3_665 ?
O10 Cs2 O11 109.77(12) 1_454 1_554 ?
O10 Cs2 O11 60.16(12) 1_454 3_666 ?
O12 Cs2 I5 27.02(7) 1_454 1_454 ?
O12 Cs2 O5 86.93(11) 1_454 1_554 ?
O12 Cs2 O6 130.71(11) 1_454 . ?
O12 Cs2 O9 130.41(10) 1_454 1_554 ?
O12 Cs2 O1 93.17(13) 1_454 . ?
O12 Cs2 O8 81.37(12) 1_454 3_665 ?
O12 Cs2 O11 173.02(12) 1_454 1_554 ?
O12 Cs2 O11 112.39(12) 1_454 3_666 ?
O5 Cs2 I5 66.40(8) 1_554 1_454 ?
O5 Cs2 O6 142.06(11) 1_554 . ?
O6 Cs2 I5 150.18(8) . 1_454 ?
O2 Cs2 I5 95.07(9) . 1_454 ?
O2 Cs2 O10 55.19(12) . 1_454 ?
O2 Cs2 O12 83.52(12) . 1_454 ?
O2 Cs2 O5 152.07(11) . 1_554 ?
O2 Cs2 O6 55.39(12) . . ?
O2 Cs2 O13 94.98(14) . 1_454 ?
O2 Cs2 O9 123.56(11) . 1_554 ?
O2 Cs2 O1 55.58(14) . . ?
O2 Cs2 O8 146.72(12) . 3_665 ?
O2 Cs2 O11 102.22(12) . 1_554 ?
O2 Cs2 O11 100.86(12) . 3_666 ?
O13 Cs2 I5 25.64(11) 1_454 1_454 ?
O13 Cs2 O10 117.66(14) 1_454 1_454 ?
O13 Cs2 O12 51.41(13) 1_454 1_454 ?
O13 Cs2 O5 59.09(14) 1_454 1_554 ?
O13 Cs2 O6 144.38(14) 1_454 . ?
O13 Cs2 O9 82.95(13) 1_454 1_554 ?
O13 Cs2 O1 60.05(15) 1_454 . ?
O13 Cs2 O8 98.40(14) 1_454 3_665 ?
O13 Cs2 O11 155.96(15) 1_454 3_666 ?
O13 Cs2 O11 130.98(14) 1_454 1_554 ?
O9 Cs2 I5 104.06(7) 1_554 1_454 ?
O9 Cs2 O5 48.87(10) 1_554 1_554 ?
O9 Cs2 O6 97.04(11) 1_554 . ?
O9 Cs2 O1 76.19(14) 1_554 . ?
O9 Cs2 O11 102.71(11) 1_554 3_666 ?
O1 Cs2 I5 79.74(10) . 1_454 ?
O1 Cs2 O5 99.04(13) . 1_554 ?
O1 Cs2 O6 85.21(13) . . ?
O8 Cs2 I5 84.57(9) 3_665 1_454 ?
O8 Cs2 O5 55.96(11) 3_665 1_554 ?
O8 Cs2 O6 117.23(12) 3_665 . ?
O8 Cs2 O9 88.38(12) 3_665 1_554 ?
O8 Cs2 O1 154.47(13) 3_665 . ?
O8 Cs2 O11 91.67(13) 3_665 1_554 ?
O8 Cs2 O11 58.92(12) 3_665 3_666 ?
O11 Cs2 I5 153.32(8) 1_554 1_454 ?
O11 Cs2 I5 133.48(9) 3_666 1_454 ?
O11 Cs2 O5 89.64(11) 1_554 1_554 ?
O11 Cs2 O5 107.04(11) 3_666 1_554 ?
O11 Cs2 O6 58.91(12) 3_666 . ?
O11 Cs2 O6 52.42(11) 1_554 . ?
O11 Cs2 O9 49.35(11) 1_554 1_554 ?
O11 Cs2 O1 143.93(13) 3_666 . ?
O11 Cs2 O1 93.38(14) 1_554 . ?
O11 Cs2 O11 62.91(15) 1_554 3_666 ?
O12 Cs1 Ga1 29.63(7) 4_564 4_564 ?
O12 Cs1 Ga1 58.62(7) 1_554 4_564 ?
O12 Cs1 O12 44.14(13) 4_564 1_554 ?
O2 Cs1 Ga1 128.32(8) 1_655 4_564 ?
O2 Cs1 Ga1 96.75(8) 4_665 4_564 ?
O2 Cs1 O14 124.23(12) 1_655 1_554 ?
O2 Cs1 O14 124.23(12) 4_665 1_554 ?
O2 Cs1 O12 99.77(10) 4_665 1_554 ?
O2 Cs1 O12 99.77(10) 1_655 4_564 ?
O2 Cs1 O12 76.28(11) 4_665 4_564 ?
O2 Cs1 O12 76.28(11) 1_655 1_554 ?
O2 Cs1 O2 65.59(15) 1_655 4_665 ?
O2 Cs1 O4 90.56(12) 4_665 1_655 ?
O2 Cs1 O4 90.56(12) 1_655 4_665 ?
O2 Cs1 O4 48.91(11) 4_665 4_665 ?
O2 Cs1 O4 48.91(11) 1_655 1_655 ?
O2 Cs1 O15 132.0(13) 1_655 1_554 ?
O2 Cs1 O15 132.0(13) 4_665 1_554 ?
O4 Cs1 Ga1 169.62(8) 1_655 4_564 ?
O4 Cs1 Ga1 114.36(8) 4_665 4_564 ?
O4 Cs1 O12 112.93(10) 1_655 1_554 ?
O4 Cs1 O12 112.93(10) 4_665 4_564 ?
O4 Cs1 O12 148.47(10) 4_665 1_554 ?
O4 Cs1 O12 148.47(10) 1_655 4_564 ?
O4 Cs1 O4 76.02(17) 1_655 4_665 ?
O4 Cs1 O15 136.3(9) 4_665 1_554 ?
O4 Cs1 O15 136.3(9) 1_655 1_554 ?
O9 Cs1 Ga1 28.73(7) 4_564 4_564 ?
O9 Cs1 Ga1 82.10(7) 1_554 4_564 ?
O9 Cs1 O14 53.11(7) 1_554 1_554 ?
O9 Cs1 O14 53.11(7) 4_564 1_554 ?
O9 Cs1 O12 49.17(10) 4_564 4_564 ?
O9 Cs1 O12 49.17(10) 1_554 1_554 ?
O9 Cs1 O12 86.86(10) 4_564 1_554 ?
O9 Cs1 O12 86.86(10) 1_554 4_564 ?
O9 Cs1 O2 86.96(11) 4_564 4_665 ?
O9 Cs1 O2 86.96(11) 1_554 1_655 ?
O9 Cs1 O2 144.13(10) 1_554 4_665 ?
O9 Cs1 O2 144.13(10) 4_564 1_655 ?
O9 Cs1 O4 160.18(11) 1_554 4_665 ?
O9 Cs1 O4 160.18(11) 4_564 1_655 ?
O9 Cs1 O4 87.66(11) 1_554 1_655 ?
O9 Cs1 O4 87.66(11) 4_564 4_665 ?
O9 Cs1 O9 105.71(14) 4_564 1_554 ?
O9 Cs1 O1 79.98(10) 1_554 . ?
O9 Cs1 O1 79.98(10) 4_564 . ?
O9 Cs1 O15 52.99(13) 1_554 1_554 ?
O9 Cs1 O15 52.99(13) 4_564 1_554 ?
O1 Cs1 Ga1 91.61(11) . 4_564 ?
O1 Cs1 O14 79.49(17) . 1_554 ?
O1 Cs1 O12 121.20(13) . 1_554 ?
O1 Cs1 O12 121.20(13) . 4_564 ?
O1 Cs1 O2 135.79(11) . 4_665 ?
O1 Cs1 O2 135.79(11) . 1_655 ?
O1 Cs1 O4 88.23(12) . 4_665 ?
O1 Cs1 O4 88.23(12) . 1_655 ?
O1 Cs1 O15 68.8(19) . 1_554 ?
Cs1 Ga1 Cs2 73.375(14) 1_556 1_556 ?
O3 Ga1 Cs2 139.35(12) . 1_556 ?
O3 Ga1 Cs1 132.51(13) . 1_556 ?
O3 Ga1 O7 88.41(17) . . ?
O3 Ga1 O14 91.7(2) . . ?
O3 Ga1 O12 87.32(17) . . ?
O3 Ga1 O5 92.60(18) . . ?
O3 Ga1 O15 98(2) . . ?
O7 Ga1 Cs2 100.24(12) . 1_556 ?
O7 Ga1 Cs1 124.45(13) . 1_556 ?
O7 Ga1 O14 179.6(2) . . ?
O7 Ga1 O5 93.79(19) . . ?
O7 Ga1 O15 164(2) . . ?
O12 Ga1 Cs2 131.88(13) . 1_556 ?
O12 Ga1 Cs1 62.60(13) . 1_556 ?
O12 Ga1 O7 89.75(19) . . ?
O12 Ga1 O14 90.6(2) . . ?
O12 Ga1 O5 176.46(18) . . ?
O12 Ga1 O15 105(2) . . ?
O5 Ga1 Cs2 47.55(13) . 1_556 ?
O5 Ga1 Cs1 115.24(12) . 1_556 ?
O5 Ga1 O14 85.9(2) . . ?
O5 Ga1 O15 72(2) . . ?
O9 Ga1 Cs2 43.28(12) . 1_556 ?
O9 Ga1 Cs1 51.44(12) . 1_556 ?
O9 Ga1 O3 173.98(17) . . ?
O9 Ga1 O7 85.64(17) . . ?
O9 Ga1 O14 94.2(2) . . ?
O9 Ga1 O12 91.72(17) . . ?
O9 Ga1 O5 88.73(18) . . ?
O9 Ga1 O15 88(2) . . ?
I1 O3 Ga1 113.6(2) . . ?
I3 O7 Ga1 120.4(2) . . ?
I4 O10 Cs2 126.8(2) . 1_656 ?
I5 O12 Cs2 100.88(15) . 1_656 ?
I5 O12 Cs1 109.44(17) . 1_556 ?
I5 O12 Ga1 119.3(2) . . ?
Cs2 O12 Cs1 95.67(11) 1_656 1_556 ?
Ga1 O12 Cs2 135.99(18) . 1_656 ?
Ga1 O12 Cs1 87.77(14) . 1_556 ?
I2 O5 Cs2 111.77(17) . 1_556 ?
I2 O5 Ga1 138.7(2) . . ?
Ga1 O5 Cs2 106.73(16) . 1_556 ?
I3 O6 Cs2 110.7(2) . . ?
I1 O2 Cs2 100.25(14) . . ?
I1 O2 Cs1 102.09(15) . 1_455 ?
I2 O2 I1 118.5(2) . . ?
I2 O2 Cs2 122.2(2) . . ?
I2 O2 Cs1 107.11(19) . 1_455 ?
Cs2 O2 Cs1 104.29(14) . 1_455 ?
I5 O13 Cs2 104.77(14) . 4_666 ?
I5 O13 Cs2 104.77(14) . 1_656 ?
I5 O13 H13 151(10) . . ?
Cs2 O13 Cs2 124.7(2) 1_656 4_666 ?
Cs2 O13 H13 88(10) 1_656 . ?
Cs2 O13 H13 88(10) 4_666 . ?
I2 O4 Cs1 101.69(19) . 1_455 ?
I4 O9 Cs2 97.96(15) . 1_556 ?
I4 O9 Cs1 123.86(18) . 1_556 ?
I4 O9 Ga1 119.1(2) . . ?
Cs1 O9 Cs2 102.64(11) 1_556 1_556 ?
Ga1 O9 Cs2 112.60(16) . 1_556 ?
Ga1 O9 Cs1 99.82(15) . 1_556 ?
I1 O1 Cs2 110.84(16) . 4_565 ?
I1 O1 Cs2 110.84(16) . . ?
I1 O1 Cs1 120.7(3) . . ?
Cs2 O1 Cs2 111.84(19) 4_565 . ?
Cs1 O1 Cs2 100.97(13) . 4_565 ?
Cs1 O1 Cs2 100.97(13) . . ?
I3 O8 Cs2 113.9(2) . 3_665 ?
I4 O11 Cs2 99.9(2) . 1_556 ?
I4 O11 Cs2 106.9(2) . 3_666 ?
Cs2 O11 Cs2 117.09(15) 1_556 3_666 ?

loop_
_geom_bond_atom_site_label_1
_geom_bond_atom_site_label_2
_geom_bond_distance
_geom_bond_site_symmetry_2
_geom_bond_publ_flag
I1 Cs2 4.3005(6) . ?
I1 Cs2 4.3005(6) 4_565 ?
O15b Cs1 3.48(10) 1_556 ?
O14a Cs1 3.311(6) 1_556 ?
I1 Cs1 4.3533(8) . ?
I1 Cs1 4.4570(8) 1_455 ?
O15b Ga1 2.33(7) 4_565 ?
O14a Ga1 2.009(3) 4_565 ?
I1 O3 1.867(4) . ?
I1 O3 1.867(4) 4_565 ?
I1 O2 2.469(4) . ?
I1 O2 2.469(4) 4_565 ?
I1 O1 1.764(6) . ?
I5 Cs2 3.9716(6) 4_666 ?
I5 Cs2 3.9716(6) 1_656 ?
I5 Cs1 4.3360(8) . ?
I5 O12 1.837(4) 4_565 ?
I5 O12 1.837(4) . ?
I5 O13 1.777(6) . ?
I4 Cs2 3.9734(5) 1_556 ?
I4 Cs2 4.2068(5) 3_666 ?
I4 Cs1 4.4726(4) 1_556 ?
I4 O10 1.804(5) . ?
I4 O9 1.845(4) . ?
I4 O11 1.781(4) . ?
I2 Cs2 4.3490(6) . ?
I2 Cs2 4.4174(6) 1_556 ?
I2 Cs1 4.1381(6) 1_455 ?
I2 O5 1.833(4) . ?
I2 O2 1.806(4) . ?
I2 O4 1.791(4) . ?
I3 Cs2 4.2573(5) 3_665 ?
I3 Cs2 4.4198(6) . ?
I3 O7 1.842(4) . ?
I3 O6 1.780(5) . ?
I3 O8 1.786(5) . ?
Cs2 I5 3.9717(6) 1_454 ?
Cs2 O10 3.173(5) 1_454 ?
Cs2 O12 3.191(4) 1_454 ?
Cs2 O5 3.396(4) 1_554 ?
Cs2 O6 3.464(6) . ?
Cs2 O2 3.109(5) . ?
Cs2 O13 3.128(3) 1_454 ?
Cs2 O9 3.273(4) 1_554 ?
Cs2 O1 3.344(4) . ?
Cs2 O8 3.209(5) 3_665 ?
Cs2 O11 3.329(5) 3_666 ?
Cs2 O11 3.259(5) 1_554 ?
Cs1 Ga1 3.9995(8) 4_564 ?
Cs1 O14 3.311(6) 1_554 ?
Cs1 O12 3.554(4) 1_554 ?
Cs1 O12 3.554(4) 4_564 ?
Cs1 O2 3.230(5) 1_655 ?
Cs1 O2 3.230(5) 4_665 ?
Cs1 O4 3.385(5) 1_655 ?
Cs1 O4 3.385(5) 4_665 ?
Cs1 O9 3.174(4) 4_564 ?
Cs1 O9 3.174(4) 1_554 ?
Cs1 O1 3.179(7) . ?
Cs1 O15 3.48(10) 1_554 ?
Ga1 Cs2 4.4076(7) 1_556 ?
Ga1 Cs1 3.9995(8) 1_556 ?
Ga1 O3 1.978(4) . ?
Ga1 O7 1.987(4) . ?
Ga1 O14 2.009(3) . ?
Ga1 O12 1.979(4) . ?
Ga1 O5 1.997(4) . ?
Ga1 O9 1.951(4) . ?
Ga1 O15 2.33(7) . ?
O10 Cs2 3.173(5) 1_656 ?
O12 Cs2 3.191(4) 1_656 ?
O12 Cs1 3.554(4) 1_556 ?
O5 Cs2 3.396(4) 1_556 ?
O2 Cs1 3.230(5) 1_455 ?
O13 Cs2 3.127(3) 1_656 ?
O13 Cs2 3.127(3) 4_666 ?
O13 H13 0.90(2) . ?
O4 Cs1 3.385(5) 1_455 ?
O9 Cs2 3.273(4) 1_556 ?
O9 Cs1 3.174(4) 1_556 ?
O1 Cs2 3.344(4) 4_565 ?
O8 Cs2 3.209(5) 3_665 ?
O11 Cs2 3.329(5) 3_666 ?
O11 Cs2 3.259(5) 1_556 ?
